data_2102023
loop_
_publ_author_name
'O'Leary, Brian'
'Spalding, Trevor R.'
'Ferguson, George'
'Glidewell, Christopher'

_publ_section_title
;
 Oligosiloxanediols as building blocks for supramolecular chemistry:
 hydrogen-bonded adducts with amines form supramolecular structures in
 zero, one and two dimensions
;
_journal_issue 2
_journal_name_full 'Acta Crystallographica Section B'
_journal_page_first 273
_journal_page_last 286
_journal_paper_doi 10.1107/S0108768199013051
_journal_volume 56
_journal_year 2000
_chemical_formula_moiety '2(C24 H22 O3 Si2), C4 H4 N2'
_chemical_formula_sum 'C52 H48 N2 O6 Si4'
_chemical_formula_weight 909.28
_chemical_name_systematic
;
1,1,3,3-Tetraphenyldisiloxane-1,3-diol--pyrazine (2/1)
;
_space_group_IT_number 2
_symmetry_cell_setting triclinic
_symmetry_space_group_name_Hall '-P 1'
_symmetry_space_group_name_H-M 'P -1'
_cell_angle_alpha 108.740(11)
_cell_angle_beta 89.774(14)
_cell_angle_gamma 94.792(10)
_cell_formula_units_Z 1
_cell_length_a 8.8365(8)
_cell_length_b 10.8028(10)
_cell_length_c 13.3231(16)
_cell_measurement_reflns_used 25
_cell_measurement_temperature 294.0(10)
_cell_measurement_theta_max 20.50
_cell_measurement_theta_min 14.50
_cell_volume 1199.8(2)
_computing_cell_refinement 'SET4 & CELDIM in CAD-4-PC Software (Enraf-Nonius, 1992)'
_computing_data_collection 'CAD-4-PC Software (Enraf-Nonius, 1992)'
_computing_data_reduction 'DATRD2 in NRCVAX96 (Gabe et al., 1989)'
_computing_molecular_graphics 'NRCVAX96, ORTEP (Johnson, 1976), PLATON (Spek, 1998)'
_computing_publication_material 'NRCVAX96, SHELXL97  and WordPerfect macro PREP8 (Ferguson, 1998)'
_computing_structure_refinement 'NRCVAX96 and SHELXL97 (Sheldrick, 1997b)'
_computing_structure_solution 'SHELXS97 (Sheldrick, 1997a)'
_diffrn_ambient_temperature 294.0(10)
_diffrn_measured_fraction_theta_full .999
_diffrn_measured_fraction_theta_max .999
_diffrn_measurement_device 'Enraf-Nonius CAD-4'
_diffrn_measurement_method \q/2\q
_diffrn_radiation_monochromator graphite
_diffrn_radiation_source 'X-ray tube'
_diffrn_radiation_type 'Mo K\a'
_diffrn_radiation_wavelength .71073
_diffrn_reflns_av_R_equivalents .000
_diffrn_reflns_av_sigmaI/netI .0469
_diffrn_reflns_limit_h_max 11
_diffrn_reflns_limit_h_min -11
_diffrn_reflns_limit_k_max 13
_diffrn_reflns_limit_k_min 0
_diffrn_reflns_limit_l_max 16
_diffrn_reflns_limit_l_min -16
_diffrn_reflns_number 5200
_diffrn_reflns_theta_full 26.89
_diffrn_reflns_theta_max 26.89
_diffrn_reflns_theta_min 1.99
_diffrn_standards_decay_% 'no decay, variation 0.6'
_diffrn_standards_interval_time 120
_diffrn_standards_number 3
_exptl_absorpt_coefficient_mu .175
_exptl_absorpt_correction_T_max 1.0000
_exptl_absorpt_correction_T_min 1.0000
_exptl_absorpt_correction_type none
_exptl_crystal_colour colourless
_exptl_crystal_density_diffrn 1.258
_exptl_crystal_density_method 'not measured'
_exptl_crystal_description plate
_exptl_crystal_F_000 478
_exptl_crystal_size_max .39
_exptl_crystal_size_mid .39
_exptl_crystal_size_min .10
_refine_diff_density_max .250
_refine_diff_density_min -.210
_refine_ls_extinction_coef .010(2)
_refine_ls_extinction_method SHELXL
_refine_ls_goodness_of_fit_ref 1.038
_refine_ls_hydrogen_treatment constr
_refine_ls_matrix_type full
_refine_ls_number_parameters 292
_refine_ls_number_reflns 5200
_refine_ls_number_restraints 0
_refine_ls_restrained_S_all 1.038
_refine_ls_R_factor_all .0806
_refine_ls_R_factor_gt .0411
_refine_ls_shift/su_max .000
_refine_ls_shift/su_mean .000
_refine_ls_structure_factor_coef Fsqd
_refine_ls_weighting_details 'w=1/[\s^2^(Fo^2^)+(0.0577P)^2^] where P=(Fo^2^+2Fc^2^)/3'
_refine_ls_weighting_scheme calc
_refine_ls_wR_factor_ref .1117
_reflns_number_gt 3278
_reflns_number_total 5200
_reflns_threshold_expression >2\s(I)
_cod_data_source_file cf0008.cif
_cod_data_source_block sila5
_cod_database_code 2102023
_cod_database_fobs_code 2102023

loop_
_symmetry_equiv_pos_as_xyz
'x, y, z'
'-x, -y, -z'

loop_
_atom_site_label
_atom_site_fract_x
_atom_site_fract_y
_atom_site_fract_z
_atom_site_U_iso_or_equiv
_atom_site_adp_type
_atom_site_calc_flag
_atom_site_refinement_flags
_atom_site_occupancy
_atom_site_type_symbol
Si1 .00473(6) .14967(5) .72883(4) .03606(15) Uani d . 1 Si
Si2 .04689(6) -.14748(5) .67098(4) .03861(16) Uani d . 1 Si
O1 -.07033(16) .13766(14) .61441(10) .0463(3) Uani d . 1 O
O2 -.05509(17) -.19021(15) .56249(11) .0511(4) Uani d . 1 O
O3 .06639(16) .01107(12) .72750(11) .0452(3) Uani d . 1 O
C11 .1689(2) .27509(18) .74879(14) .0372(4) Uani d . 1 C
C12 .2993(2) .2748(2) .80669(17) .0487(5) Uani d . 1 C
C13 .4209(3) .3684(2) .81805(19) .0584(6) Uani d . 1 C
C14 .4140(3) .4631(2) .77039(19) .0567(6) Uani d . 1 C
C15 .2877(3) .4666(2) .71350(19) .0577(6) Uani d . 1 C
C16 .1668(3) .37365(19) .70291(17) .0473(5) Uani d . 1 C
C21 -.1357(2) .19493(19) .83585(15) .0407(5) Uani d . 1 C
C22 -.2647(3) .1114(2) .83562(19) .0576(6) Uani d . 1 C
C23 -.3645(3) .1394(3) .9179(2) .0684(7) Uani d . 1 C
C24 -.3388(3) .2516(3) 1.0029(2) .0718(7) Uani d . 1 C
C25 -.2146(3) .3371(3) 1.0042(2) .0754(8) Uani d . 1 C
C26 -.1142(3) .3093(2) .92177(18) .0564(6) Uani d . 1 C
C31 .2394(2) -.2068(2) .64417(18) .0471(5) Uani d . 1 C
C32 .2742(3) -.2936(3) .5476(2) .0748(8) Uani d . 1 C
C33 .4167(5) -.3389(4) .5279(3) .1140(14) Uani d . 1 C
C34 .5267(4) -.2986(4) .6043(4) .1137(16) Uani d . 1 C
C35 .4971(3) -.2149(3) .7014(4) .0990(12) Uani d . 1 C
C36 .3540(3) -.1686(2) .7213(3) .0740(8) Uani d . 1 C
C41 -.0547(2) -.2233(2) .76202(17) .0459(5) Uani d . 1 C
C42 -.0981(3) -.3570(2) .7281(2) .0603(6) Uani d . 1 C
C43 -.1722(3) -.4163(3) .7953(3) .0750(8) Uani d . 1 C
C44 -.2048(3) -.3436(3) .8952(3) .0801(9) Uani d . 1 C
C45 -.1638(3) -.2120(3) .9311(2) .0818(9) Uani d . 1 C
C46 -.0874(3) -.1523(3) .86541(19) .0627(6) Uani d . 1 C
N51 -.3588(2) .0340(2) .55076(15) .0563(5) Uani d . 1 N
C52 -.4776(3) .1004(3) .5848(2) .0800(9) Uani d . 1 C
C53 -.6168(3) .0660(3) .5346(2) .0751(8) Uani d . 1 C
H1 -.1564 .1010 .6089 .069 Uiso calc R 1 H
H2 -.0082 -.1673 .5173 .077 Uiso calc R 1 H
H12 .3051 .2102 .8385 .058 Uiso calc R 1 H
H13 .5067 .3669 .8577 .070 Uiso calc R 1 H
H14 .4960 .5252 .7770 .068 Uiso calc R 1 H
H15 .2830 .5315 .6819 .069 Uiso calc R 1 H
H16 .0812 .3770 .6638 .057 Uiso calc R 1 H
H22 -.2838 .0348 .7785 .069 Uiso calc R 1 H
H23 -.4498 .0819 .9157 .082 Uiso calc R 1 H
H24 -.4050 .2695 1.0592 .086 Uiso calc R 1 H
H25 -.1979 .4144 1.0610 .090 Uiso calc R 1 H
H26 -.0305 .3684 .9239 .068 Uiso calc R 1 H
H32 .1997 -.3225 .4941 .090 Uiso calc R 1 H
H33 .4369 -.3973 .4619 .137 Uiso calc R 1 H
H34 .6229 -.3282 .5904 .136 Uiso calc R 1 H
H35 .5723 -.1886 .7544 .119 Uiso calc R 1 H
H36 .3350 -.1108 .7879 .089 Uiso calc R 1 H
H42 -.0771 -.4078 .6595 .072 Uiso calc R 1 H
H43 -.1996 -.5061 .7716 .090 Uiso calc R 1 H
H44 -.2553 -.3837 .9396 .096 Uiso calc R 1 H
H45 -.1872 -.1623 .9996 .098 Uiso calc R 1 H
H46 -.0575 -.0629 .8912 .075 Uiso calc R 1 H
H52 -.4663 .1736 .6454 .096 Uiso calc R 1 H
H53 -.6968 .1161 .5627 .090 Uiso calc R 1 H

loop_
_atom_site_aniso_label
_atom_site_aniso_U_11
_atom_site_aniso_U_22
_atom_site_aniso_U_33
_atom_site_aniso_U_12
_atom_site_aniso_U_13
_atom_site_aniso_U_23
Si1 .0392(3) .0347(3) .0347(3) .0019(2) .0022(2) .0121(2)
Si2 .0406(3) .0352(3) .0418(3) .0031(2) .0032(2) .0150(2)
O1 .0439(9) .0551(9) .0414(8) -.0060(7) -.0030(6) .0201(7)
O2 .0520(9) .0549(9) .0468(9) -.0038(7) -.0030(7) .0190(7)
O3 .0517(9) .0366(7) .0479(8) .0054(6) .0023(6) .0142(6)
C11 .0402(11) .0361(10) .0334(10) .0039(8) .0045(8) .0084(8)
C12 .0507(13) .0510(12) .0480(12) .0026(10) -.0035(10) .0212(10)
C13 .0414(13) .0638(15) .0654(15) -.0015(11) -.0095(11) .0157(12)
C14 .0468(13) .0490(13) .0655(15) -.0088(10) .0077(11) .0093(11)
C15 .0658(16) .0434(12) .0652(15) -.0035(11) .0063(12) .0213(11)
C16 .0498(13) .0393(11) .0533(13) -.0001(9) -.0035(10) .0162(9)
C21 .0422(11) .0433(11) .0399(11) .0084(9) .0027(9) .0167(9)
C22 .0545(14) .0544(14) .0593(14) -.0001(11) .0100(11) .0134(11)
C23 .0595(16) .0733(17) .0756(18) .0001(13) .0205(13) .0300(15)
C24 .0684(18) .091(2) .0583(16) .0187(15) .0275(13) .0239(15)
C25 .0758(19) .0799(18) .0527(15) .0074(15) .0158(13) -.0033(13)
C26 .0530(14) .0558(14) .0526(13) .0017(11) .0120(11) .0074(11)
C31 .0446(12) .0391(11) .0640(14) .0055(9) .0088(10) .0252(10)
C32 .088(2) .088(2) .0644(17) .0457(16) .0267(14) .0365(15)
C33 .124(3) .150(3) .106(3) .093(3) .065(2) .075(3)
C34 .068(2) .131(3) .194(5) .047(2) .057(3) .115(3)
C35 .0472(17) .076(2) .192(4) -.0065(15) -.022(2) .070(3)
C36 .0553(16) .0498(14) .115(2) .0002(12) -.0134(16) .0243(15)
C41 .0412(12) .0489(12) .0552(13) .0047(9) .0027(10) .0273(10)
C42 .0564(15) .0521(13) .0790(17) .0025(11) .0109(13) .0308(12)
C43 .0607(17) .0672(17) .113(2) -.0071(13) .0036(16) .0535(17)
C44 .0654(18) .110(2) .092(2) -.0015(16) .0080(16) .072(2)
C45 .093(2) .105(2) .0618(17) .0070(18) .0160(15) .0471(17)
C46 .0760(18) .0667(16) .0514(14) .0015(13) .0037(12) .0286(12)
N51 .0447(11) .0709(13) .0515(11) -.0023(9) -.0009(9) .0192(10)
C52 .0667(18) .0811(19) .0647(17) .0087(15) -.0041(14) -.0155(14)
C53 .0503(15) .0838(19) .0746(18) .0197(14) .0068(13) -.0008(15)

loop_
_atom_type_symbol
_atom_type_description
_atom_type_scat_dispersion_real
_atom_type_scat_dispersion_imag
_atom_type_scat_source
C C .0033 .0016 'International Tables Vol C Tables 4.2.6.8 and 6.1.1.4'
H H .0000 .0000 'International Tables Vol C Tables 4.2.6.8 and 6.1.1.4'
N N .0061 .0033 'International Tables Vol C Tables 4.2.6.8 and 6.1.1.4'
O O .0106 .0060 'International Tables Vol C Tables 4.2.6.8 and 6.1.1.4'
Si Si .0817 .0704 'International Tables Vol C Tables 4.2.6.8 and 6.1.1.4'

loop_
_geom_angle_atom_site_label_1
_geom_angle_atom_site_label_2
_geom_angle_atom_site_label_3
_geom_angle_site_symmetry_1
_geom_angle
_geom_angle_publ_flag
O1 Si1 O3 . 111.09(8) no
O1 Si1 C21 . 111.29(8) no
O3 Si1 C21 . 107.67(8) no
O1 Si1 C11 . 105.09(8) no
O3 Si1 C11 . 109.02(8) no
C21 Si1 C11 . 112.71(9) no
O2 Si2 O3 . 112.15(8) no
O2 Si2 C41 . 106.63(9) no
O3 Si2 C41 . 108.78(9) no
O2 Si2 C31 . 110.63(10) no
O3 Si2 C31 . 108.30(9) no
C41 Si2 C31 . 110.34(9) no
Si2 O3 Si1 . 144.70(10) y
C16 C11 C12 . 116.67(19) no
C16 C11 Si1 . 120.19(15) no
C12 C11 Si1 . 123.13(15) no
C13 C12 C11 . 121.5(2) no
C14 C13 C12 . 119.6(2) no
C15 C14 C13 . 120.4(2) no
C14 C15 C16 . 119.8(2) no
C15 C16 C11 . 122.0(2) no
C26 C21 C22 . 116.9(2) no
C26 C21 Si1 . 122.10(16) no
C22 C21 Si1 . 120.91(16) no
C23 C22 C21 . 121.6(2) no
C24 C23 C22 . 120.3(2) no
C23 C24 C25 . 119.4(2) no
C24 C25 C26 . 120.4(2) no
C25 C26 C21 . 121.3(2) no
C32 C31 C36 . 116.6(2) no
C32 C31 Si2 . 121.79(19) no
C36 C31 Si2 . 121.61(19) no
C31 C32 C33 . 121.8(3) no
C34 C33 C32 . 120.2(4) no
C33 C34 C35 . 120.1(3) no
C34 C35 C36 . 119.9(3) no
C31 C36 C35 . 121.4(3) no
C46 C41 C42 . 117.2(2) no
C46 C41 Si2 . 122.84(17) no
C42 C41 Si2 . 119.96(17) no
C41 C42 C43 . 121.0(3) no
C44 C43 C42 . 120.3(3) no
C43 C44 C45 . 120.3(2) no
C44 C45 C46 . 119.9(3) no
C45 C46 C41 . 121.3(3) no
C53 N51 C52 2_456 115.1(2) y
N51 C52 C53 . 122.6(2) y
N51 C53 C52 2_456 122.3(2) y

loop_
_geom_bond_atom_site_label_1
_geom_bond_atom_site_label_2
_geom_bond_site_symmetry_2
_geom_bond_distance
_geom_bond_publ_flag
Si1 O1 . 1.627(2) y
Si1 O3 . 1.630(2) y
Si1 C21 . 1.858(2) no
Si1 C11 . 1.858(2) no
Si2 O2 . 1.621(2) y
Si2 O3 . 1.629(2) y
Si2 C41 . 1.858(2) no
Si2 C31 . 1.861(2) no
C11 C16 . 1.389(3) no
C11 C12 . 1.390(3) no
C12 C13 . 1.386(3) no
C13 C14 . 1.372(3) no
C14 C15 . 1.362(3) no
C15 C16 . 1.379(3) no
C21 C26 . 1.388(3) no
C21 C22 . 1.392(3) no
C22 C23 . 1.377(3) no
C23 C24 . 1.370(4) no
C24 C25 . 1.371(4) no
C25 C26 . 1.382(3) no
C31 C32 . 1.378(3) no
C31 C36 . 1.385(3) no
C32 C33 . 1.383(4) no
C33 C34 . 1.349(6) no
C34 C35 . 1.358(5) no
C35 C36 . 1.392(4) no
C41 C46 . 1.387(3) no
C41 C42 . 1.389(3) no
C42 C43 . 1.391(3) no
C43 C44 . 1.354(4) no
C44 C45 . 1.364(4) no
C45 C46 . 1.387(3) no
N51 C53 2_456 1.296(3) y
N51 C52 . 1.317(3) y
C52 C53 . 1.367(4) y
C53 N51 2_456 1.296(3) no

loop_
_geom_hbond_atom_site_label_D
_geom_hbond_atom_site_label_H
_geom_hbond_atom_site_label_A
_geom_hbond_site_symmetry_A
_geom_hbond_distance_DH
_geom_hbond_distance_HA
_geom_hbond_distance_DA
_geom_hbond_angle_DHA
_geom_hbond_publ_flag
O1 H1 N51 . .82 1.94 2.720(2) 159 yes
O2 H2 O1 2_556 .82 1.99 2.800(2) 167 yes

loop_
_geom_torsion_atom_site_label_1
_geom_torsion_atom_site_label_2
_geom_torsion_atom_site_label_3
_geom_torsion_atom_site_label_4
_geom_torsion_site_symmetry_1
_geom_torsion_site_symmetry_4
_geom_torsion
_geom_torsion_publ_flag
O2 Si2 O3 Si1 . . 12.8(2) y
C41 Si2 O3 Si1 . . -104.87(17) no
C31 Si2 O3 Si1 . . 135.19(16) no
O1 Si1 O3 Si2 . . -24.8(2) y
C21 Si1 O3 Si2 . . 97.33(17) no
C11 Si1 O3 Si2 . . -140.10(16) no
O1 Si1 C11 C16 . . 28.44(18) no
O3 Si1 C11 C16 . . 147.59(16) no
C21 Si1 C11 C16 . . -92.92(17) no
O1 Si1 C11 C12 . . -150.02(17) no
O3 Si1 C11 C12 . . -30.87(19) no
C21 Si1 C11 C12 . . 88.61(19) no
C16 C11 C12 C13 . . .1(3) no
Si1 C11 C12 C13 . . 178.61(17) no
C11 C12 C13 C14 . . -.7(3) no
C12 C13 C14 C15 . . 1.0(4) no
C13 C14 C15 C16 . . -.6(4) no
C14 C15 C16 C11 . . .0(4) no
C12 C11 C16 C15 . . .2(3) no
Si1 C11 C16 C15 . . -178.33(17) no
O1 Si1 C21 C26 . . -119.46(18) no
O3 Si1 C21 C26 . . 118.58(18) no
C11 Si1 C21 C26 . . -1.7(2) no
O1 Si1 C21 C22 . . 63.71(19) no
O3 Si1 C21 C22 . . -58.25(19) no
C11 Si1 C21 C22 . . -178.52(17) no
C26 C21 C22 C23 . . -1.4(3) no
Si1 C21 C22 C23 . . 175.6(2) no
C21 C22 C23 C24 . . .0(4) no
C22 C23 C24 C25 . . 1.5(4) no
C23 C24 C25 C26 . . -1.5(4) no
C24 C25 C26 C21 . . .0(4) no
C22 C21 C26 C25 . . 1.4(3) no
Si1 C21 C26 C25 . . -175.6(2) no
O2 Si2 C31 C32 . . -10.1(2) no
O3 Si2 C31 C32 . . -133.43(19) no
C41 Si2 C31 C32 . . 107.6(2) no
O2 Si2 C31 C36 . . 171.55(18) no
O3 Si2 C31 C36 . . 48.3(2) no
C41 Si2 C31 C36 . . -70.7(2) no
C36 C31 C32 C33 . . -.9(4) no
Si2 C31 C32 C33 . . -179.3(2) no
C31 C32 C33 C34 . . .1(5) no
C32 C33 C34 C35 . . 1.0(6) no
C33 C34 C35 C36 . . -1.3(5) no
C32 C31 C36 C35 . . .6(4) no
Si2 C31 C36 C35 . . 179.0(2) no
C34 C35 C36 C31 . . .5(4) no
O2 Si2 C41 C46 . . -128.7(2) no
O3 Si2 C41 C46 . . -7.6(2) no
C31 Si2 C41 C46 . . 111.1(2) no
O2 Si2 C41 C42 . . 52.8(2) no
O3 Si2 C41 C42 . . 173.99(17) no
C31 Si2 C41 C42 . . -67.3(2) no
C46 C41 C42 C43 . . .5(4) no
Si2 C41 C42 C43 . . 179.06(19) no
C41 C42 C43 C44 . . .6(4) no
C42 C43 C44 C45 . . -.6(4) no
C43 C44 C45 C46 . . -.5(5) no
C44 C45 C46 C41 . . 1.7(4) no
C42 C41 C46 C45 . . -1.7(4) no
Si2 C41 C46 C45 . . 179.8(2) no
C53 N51 C52 C53 2_456 . .6(5) no
N51 C52 C53 N51 . 2_456 -.6(5) no
